data_4126381
loop_
_publ_author_name
'Li, Ruihao'
'Lu, Zhengyu'
'Cai, Yuanting'
'Jiang, Feng'
'Tang, Chun'
'Chen, Zhixin'
'Zheng, Jueting'
'Pi, Jiuchan'
'Zhang, Rui'
'Liu, Junyang'
'Chen, Zhao-Bin'
'Yang, Yang'
'Shi, Jia'
'Hong, Wenjing'
'Xia, Haiping'

_publ_section_title
;
 Switching of Charge Transport Pathways via Delocalization Changes in
 Single-molecule Metallacycles Junctions.
;
_journal_name_full 'Journal of the American Chemical Society'
_journal_paper_doi 10.1021/jacs.7b06400
_journal_year 2017
_chemical_formula_moiety 'C57 H44 O3 Os P2 S2, 5(C4 H8 O2)'
_chemical_formula_sum 'C77 H84 O13 Os P2 S2'
_chemical_formula_weight 1533.70
_space_group_crystal_system monoclinic
_space_group_IT_number 14
_space_group_name_Hall '-P 2yn'
_space_group_name_H-M_alt 'P 1 21/n 1'
_symmetry_space_group_name_Hall '-P 2yn'
_symmetry_space_group_name_H-M 'P 1 21/n 1'
_atom_sites_solution_hydrogens mixed
_atom_sites_solution_primary dual
_audit_creation_date 2017-01-21
_audit_creation_method
;
Olex2 1.2
(compiled 2017.01.04 svn.r3372 for OlexSys, GUI svn.r5292)
;
_cell_angle_alpha 90
_cell_angle_beta 103.7050(10)
_cell_angle_gamma 90
_cell_formula_units_Z 4
_cell_length_a 15.7051(2)
_cell_length_b 18.7402(2)
_cell_length_c 24.2360(3)
_cell_measurement_reflns_used 16652
_cell_measurement_temperature 100.00(10)
_cell_measurement_theta_max 71.7870
_cell_measurement_theta_min 4.7130
_cell_volume 6929.97(15)
_computing_cell_refinement
;
CrysAlisPro, Agilent Technologies,
Version 1.171.37.35 (release 13-08-2014 CrysAlis171 .NET)
(compiled Aug 13 2014,18:06:01)
;
_computing_data_collection
;
CrysAlisPro, Agilent Technologies,
Version 1.171.37.35 (release 13-08-2014 CrysAlis171 .NET)
(compiled Aug 13 2014,18:06:01)
;
_computing_data_reduction
;
CrysAlisPro, Agilent Technologies,
Version 1.171.37.35 (release 13-08-2014 CrysAlis171 .NET)
(compiled Aug 13 2014,18:06:01)
;
_computing_molecular_graphics 'Olex2 (Dolomanov et al., 2009)'
_computing_publication_material 'Olex2 (Dolomanov et al., 2009)'
_computing_structure_refinement 'ShelXL (Sheldrick, 2015)'
_computing_structure_solution 'ShelXT (Sheldrick, 2015)'
_diffrn_ambient_environment N~2~
_diffrn_ambient_temperature 100.00(10)
_diffrn_detector 'CCD plate'
_diffrn_detector_area_resol_mean 10.4741
_diffrn_detector_type Atlas
_diffrn_measured_fraction_theta_full 1.000
_diffrn_measured_fraction_theta_max 1.000
_diffrn_measurement_details
;
#__ type_ start__ end____ width___ exp.time_
  1 omega  113.00  162.00   1.0000    2.0000
omega____ theta____ kappa____ phi______ frames
    -      103.3446  125.0000   60.0000 49

#__ type_ start__ end____ width___ exp.time_
  2 omega   78.00  178.00   1.0000    2.0000
omega____ theta____ kappa____ phi______ frames
    -      103.3446   30.0000   90.0000 100

#__ type_ start__ end____ width___ exp.time_
  3 omega   79.00  105.00   1.0000    2.0000
omega____ theta____ kappa____ phi______ frames
    -      103.3446  -94.0000   60.0000 26

#__ type_ start__ end____ width___ exp.time_
  4 omega   53.00  122.00   1.0000    2.0000
omega____ theta____ kappa____ phi______ frames
    -      103.3446  -61.0000   90.0000 69

#__ type_ start__ end____ width___ exp.time_
  5 omega   56.00  109.00   1.0000    2.0000
omega____ theta____ kappa____ phi______ frames
    -      103.3446  -94.0000    0.0000 53

#__ type_ start__ end____ width___ exp.time_
  6 omega   83.00  108.00   1.0000    2.0000
omega____ theta____ kappa____ phi______ frames
    -      103.3446  -94.0000  -90.0000 25

#__ type_ start__ end____ width___ exp.time_
  7 omega   38.00   90.00   1.0000    2.0000
omega____ theta____ kappa____ phi______ frames
    -      103.3446  -30.0000  -60.0000 52

#__ type_ start__ end____ width___ exp.time_
  8 omega   31.00   66.00   1.0000    2.0000
omega____ theta____ kappa____ phi______ frames
    -      103.3446  -30.0000   60.0000 35

#__ type_ start__ end____ width___ exp.time_
  9 omega   34.00   59.00   1.0000    2.0000
omega____ theta____ kappa____ phi______ frames
    -      103.3446  -94.0000   60.0000 25

#__ type_ start__ end____ width___ exp.time_
 10 omega   23.00   98.00   1.0000    1.0000
omega____ theta____ kappa____ phi______ frames
    -       40.5672 -125.0000 -120.0000 75

#__ type_ start__ end____ width___ exp.time_
 11 omega   29.00   63.00   1.0000    2.0000
omega____ theta____ kappa____ phi______ frames
    -      103.3446  -30.0000 -180.0000 34

#__ type_ start__ end____ width___ exp.time_
 12 omega  -37.00    1.00   1.0000    1.0000
omega____ theta____ kappa____ phi______ frames
    -      -40.5672   37.0000 -180.0000 38

#__ type_ start__ end____ width___ exp.time_
 13 omega  -37.00   41.00   1.0000    1.0000
omega____ theta____ kappa____ phi______ frames
    -      -40.5672   19.0000  -60.0000 78

#__ type_ start__ end____ width___ exp.time_
 14 omega  -49.00  -12.00   1.0000    1.0000
omega____ theta____ kappa____ phi______ frames
    -      -40.5672   37.0000   30.0000 37
;
_diffrn_measurement_device 'four-circle diffractometer'
_diffrn_measurement_device_type 'SuperNova, Dual, Cu at zero, Atlas'
_diffrn_measurement_method '\w scans'
_diffrn_orient_matrix_UB_11 0.0429571000
_diffrn_orient_matrix_UB_12 0.0636840000
_diffrn_orient_matrix_UB_13 -0.0231995000
_diffrn_orient_matrix_UB_21 -0.0458290000
_diffrn_orient_matrix_UB_22 0.0517145000
_diffrn_orient_matrix_UB_23 0.0330703000
_diffrn_orient_matrix_UB_31 0.0789566000
_diffrn_orient_matrix_UB_32 -0.0044488000
_diffrn_orient_matrix_UB_33 0.0515552000
_diffrn_radiation_monochromator mirror
_diffrn_radiation_probe x-ray
_diffrn_radiation_type CuK\a
_diffrn_radiation_wavelength 1.54184
_diffrn_reflns_av_R_equivalents 0.0387
_diffrn_reflns_av_unetI/netI 0.0398
_diffrn_reflns_Laue_measured_fraction_full 1.000
_diffrn_reflns_Laue_measured_fraction_max 1.000
_diffrn_reflns_limit_h_max 18
_diffrn_reflns_limit_h_min -13
_diffrn_reflns_limit_k_max 21
_diffrn_reflns_limit_k_min -22
_diffrn_reflns_limit_l_max 28
_diffrn_reflns_limit_l_min -25
_diffrn_reflns_number 26083
_diffrn_reflns_point_group_measured_fraction_full 1.000
_diffrn_reflns_point_group_measured_fraction_max 1.000
_diffrn_reflns_theta_full 65.000
_diffrn_reflns_theta_max 65.000
_diffrn_reflns_theta_min 3.736
_diffrn_source 'sealed X-ray tube'
_diffrn_source_type 'SuperNova (Cu) X-ray Source'
_exptl_absorpt_coefficient_mu 5.000
_exptl_absorpt_correction_T_max 1.00000
_exptl_absorpt_correction_T_min 0.50571
_exptl_absorpt_correction_type multi-scan
_exptl_absorpt_process_details
;
CrysAlisPro, Agilent Technologies,
Version 1.171.37.35 (release 13-08-2014 CrysAlis171 .NET)
(compiled Aug 13 2014,18:06:01)
Empirical absorption correction using spherical harmonics,
 implemented in SCALE3 ABSPACK scaling algorithm.
;
_exptl_crystal_colour red
_exptl_crystal_colour_primary red
_exptl_crystal_density_diffrn 1.470
_exptl_crystal_description block
_exptl_crystal_F_000 3152
_exptl_crystal_size_max 0.4
_exptl_crystal_size_mid 0.3
_exptl_crystal_size_min 0.25
_refine_diff_density_max 1.942
_refine_diff_density_min -1.617
_refine_diff_density_rms 0.129
_refine_ls_extinction_method none
_refine_ls_goodness_of_fit_ref 1.024
_refine_ls_hydrogen_treatment mixed
_refine_ls_matrix_type full
_refine_ls_number_parameters 860
_refine_ls_number_reflns 11776
_refine_ls_number_restraints 37
_refine_ls_restrained_S_all 1.034
_refine_ls_R_factor_all 0.0453
_refine_ls_R_factor_gt 0.0435
_refine_ls_shift/su_max 0.001
_refine_ls_shift/su_mean 0.000
_refine_ls_structure_factor_coef Fsqd
_refine_ls_weighting_details 'w=1/[\s^2^(Fo^2^)+(0.0750P)^2^+13.4088P] where P=(Fo^2^+2Fc^2^)/3'
_refine_ls_weighting_scheme calc
_refine_ls_wR_factor_gt 0.1146
_refine_ls_wR_factor_ref 0.1165
_reflns_Friedel_coverage 0.000
_reflns_number_gt 11122
_reflns_number_total 11776
_reflns_threshold_expression 'I > 2\s(I)'
_cod_data_source_file ja7b06400_si_003.cif
_cod_data_source_block 3
_cod_database_code 4126381
_shelx_shelxl_version_number 2014/7
_shelx_space_group_comment
;
The symmetry employed for this shelxl refinement is uniquely defined
by the following loop, which should always be used as a source of
symmetry information in preference to the above space-group names.
They are only intended as comments.
;
_reflns_odcompleteness_completeness 99.95
_reflns_odcompleteness_iscentric 1
_reflns_odcompleteness_theta 64.99
_olex2_refinement_description
;
1. Fixed Uiso
 At 1.2 times of:
  All C(H) groups, All C(H,H) groups
 At 1.5 times of:
  All C(H,H,H) groups
2. Restrained distances
 C15S-C16S
 1.5 with sigma of 0.02
3. Uiso/Uaniso restraints and constraints
Uanis(C15S) \\sim Ueq, Uanis(C16S) \\sim Ueq, Uanis(C14S) \\sim Ueq,
Uanis(C17S) \\sim Ueq, Uanis(C20S) \\sim Ueq, Uanis(C11) \\sim Ueq: with sigma
of 0.01 and sigma for terminal atoms of 0.02
4. Others
 Fixed Uiso: H(-0.001)
5.a Secondary CH2 refined with riding coordinates:
 C6S(H6SA,H6SB), C5S(H5SA,H5SB), C9S(H9SA,H9SB), C10S(H10A,H10B), C7S(H7SA,
 H7SB), C8S(H8SA,H8SB), C3S(H3SA,H3SB), C4S(H4SA,H4SB), C2S(H2SA,H2SB),
 C19S(H19A,H19B), C1S(H1SA,H1SB), C11S(H11D,H11E), C12S(H12A,H12B), C18S(H18A,
 H18B), C13S(H13A,H13B), C14S(H14A,H14B), C16S(H16A,H16B), C15S(H15A,H15B),
 C17S(H17A,H17B), C20S(H20A,H20B)
5.b Aromatic/amide H refined with riding coordinates:
 C2(H2), C3(H3), C14(H14), C9(H9), C5(H5), C13(H13), C131(H131), C16(H16),
 C225(H225), C135(H135), C111(H111), C125(H125), C221(H221), C231(H231),
 C20(H20), C232(H232), C112(H112), C224(H224), C215(H215), C235(H235),
 C115(H115), C234(H234), C233(H233), C18(H18), C132(H132), C121(H121),
 C211(H211), C21(H21), C134(H134), C133(H133), C122(H122), C124(H124),
 C212(H212), C214(H214), C213(H213), C222(H222), C113(H113), C223(H223),
 C114(H114), C123(H123)
5.c Idealised Me refined as rotating group:
 C11(H11A,H11B,H11C)
;
_olex2_submission_special_instructions 'No special instructions were received'

loop_
_space_group_symop_operation_xyz
'x, y, z'
'-x+1/2, y+1/2, -z+1/2'
'-x, -y, -z'
'x-1/2, -y-1/2, z-1/2'

loop_
_atom_site_label
_atom_site_type_symbol
_atom_site_fract_x
_atom_site_fract_y
_atom_site_fract_z
_atom_site_U_iso_or_equiv
_atom_site_adp_type
_atom_site_occupancy
_atom_site_site_symmetry_order
_atom_site_calc_flag
_atom_site_refinement_flags_posn
_atom_site_refinement_flags_adp
Os1 Os 0.40813(2) 0.67550(2) 0.75493(2) 0.00985(8) Uani 1 1 d . .
P2 P 0.47757(6) 0.68299(5) 0.85302(4) 0.01186(19) Uani 1 1 d . .
P1 P 0.34364(6) 0.66985(5) 0.65636(4) 0.0119(2) Uani 1 1 d . .
S2 S 0.82885(6) 0.89733(5) 0.69083(4) 0.0235(2) Uani 1 1 d . .
S1 S 0.08212(8) 0.85085(7) 0.83709(6) 0.0380(3) Uani 1 1 d . .
O3 O 0.69981(17) 0.69195(14) 0.71160(11) 0.0174(5) Uani 1 1 d . .
O1 O 0.23959(17) 0.62998(14) 0.78298(11) 0.0176(5) Uani 1 1 d . .
O2 O 0.71279(18) 0.57502(14) 0.71903(12) 0.0227(6) Uani 1 1 d . .
O4S O 1.0118(2) 0.60968(18) 0.81386(15) 0.0390(8) Uani 1 1 d . .
C1 C 0.3133(2) 0.60712(19) 0.76974(14) 0.0124(7) Uani 1 1 d . .
C4 C 0.4576(2) 0.5700(2) 0.75192(14) 0.0146(7) Uani 1 1 d . .
O3S O 0.9831(2) 0.4840(2) 0.74535(15) 0.0440(9) Uani 1 1 d . .
C8 C 0.6656(3) 0.6260(2) 0.72057(15) 0.0169(7) Uani 1 1 d . .
C2 C 0.3224(2) 0.5324(2) 0.76714(15) 0.0180(8) Uani 1 1 d . .
H2 H 0.2790 0.5003 0.7710 0.022 Uiso 1 1 calc R .
C3 C 0.4015(2) 0.5123(2) 0.75840(14) 0.0184(8) Uani 1 1 d . .
H3 H 0.4177 0.4647 0.7568 0.022 Uiso 1 1 calc R .
O9S O 0.8295(3) 0.8073(2) 0.88305(16) 0.0433(9) Uani 1 1 d . .
C7 C 0.5314(2) 0.68792(19) 0.73446(14) 0.0106(7) Uani 1 1 d . .
O2S O 0.6030(2) 0.93736(17) 0.51710(13) 0.0344(7) Uani 1 1 d . .
C10 C 0.6542(2) 0.7539(2) 0.71391(14) 0.0142(7) Uani 1 1 d . .
C12 C 0.3066(2) 0.74147(19) 0.77491(14) 0.0115(7) Uani 1 1 d . .
C130 C 0.3152(2) 0.7538(2) 0.61681(15) 0.0135(7) Uani 1 1 d . .
C14 C 0.2341(3) 0.8474(2) 0.80171(16) 0.0209(8) Uani 1 1 d . .
H14 H 0.2342 0.8965 0.8070 0.025 Uiso 1 1 calc R .
C9 C 0.5739(2) 0.75310(19) 0.72429(14) 0.0129(7) Uani 1 1 d . .
H9 H 0.5446 0.7961 0.7249 0.015 Uiso 1 1 calc R .
C5 C 0.5392(2) 0.5608(2) 0.74136(15) 0.0166(7) Uani 1 1 d . .
H5 H 0.5651 0.5163 0.7405 0.020 Uiso 1 1 calc R .
C6 C 0.5795(2) 0.6255(2) 0.73197(16) 0.0146(7) Uani 1 1 d . .
C230 C 0.5845(2) 0.6379(2) 0.87572(14) 0.0149(7) Uani 1 1 d . .
C13 C 0.3014(3) 0.8153(2) 0.78213(16) 0.0165(8) Uani 1 1 d . .
H13 H 0.3447 0.8441 0.7735 0.020 Uiso 1 1 calc R .
C110 C 0.2367(3) 0.6252(2) 0.63704(15) 0.0176(8) Uani 1 1 d . .
C220 C 0.5086(2) 0.7705(2) 0.88539(15) 0.0153(7) Uani 1 1 d . .
C131 C 0.2633(2) 0.7511(2) 0.56175(15) 0.0183(8) Uani 1 1 d . .
H131 H 0.2404 0.7076 0.5466 0.022 Uiso 1 1 calc R .
C16 C 0.1675(3) 0.7328(2) 0.80524(16) 0.0200(8) Uani 1 1 d . .
H16 H 0.1223 0.7042 0.8116 0.024 Uiso 1 1 calc R .
C17 C 0.2371(2) 0.7037(2) 0.78758(15) 0.0161(7) Uani 1 1 d . .
C19 C 0.7046(3) 0.81686(19) 0.70559(16) 0.0155(8) Uani 1 1 d . .
C225 C 0.5142(3) 0.8309(2) 0.85353(17) 0.0178(8) Uani 1 1 d . .
H225 H 0.4996 0.8280 0.8141 0.021 Uiso 1 1 calc R .
O6S O 0.4237(3) 0.4099(2) 0.89705(18) 0.0558(10) Uani 1 1 d . .
O1S O 0.5047(3) 0.8122(2) 0.51994(17) 0.0558(12) Uani 1 1 d . .
C210 C 0.4046(2) 0.6488(2) 0.89545(15) 0.0171(8) Uani 1 1 d . .
C120 C 0.4130(2) 0.6269(2) 0.61518(15) 0.0165(8) Uani 1 1 d . .
C135 C 0.3488(3) 0.8190(2) 0.63914(17) 0.0189(8) Uani 1 1 d . .
H135 H 0.3837 0.8216 0.6759 0.023 Uiso 1 1 calc R .
C111 C 0.1675(3) 0.6615(2) 0.65205(17) 0.0214(8) Uani 1 1 d . .
H111 H 0.1785 0.7049 0.6710 0.026 Uiso 1 1 calc R .
O5S O 0.5267(3) 0.2950(2) 0.87589(18) 0.0562(11) Uani 1 1 d . .
C125 C 0.4597(3) 0.6685(2) 0.58503(17) 0.0201(8) Uani 1 1 d . .
H125 H 0.4512 0.7177 0.5832 0.024 Uiso 1 1 calc R .
C221 C 0.5323(3) 0.7763(2) 0.94461(16) 0.0227(8) Uani 1 1 d . .
H221 H 0.5307 0.7360 0.9667 0.027 Uiso 1 1 calc R .
C231 C 0.5993(3) 0.5721(2) 0.90340(17) 0.0215(8) Uani 1 1 d . .
H231 H 0.5534 0.5488 0.9140 0.026 Uiso 1 1 calc R .
C20 C 0.6771(2) 0.8886(2) 0.71115(15) 0.0173(8) Uani 1 1 d . .
H20 H 0.6234 0.9006 0.7185 0.021 Uiso 1 1 calc R .
C232 C 0.6821(3) 0.5412(2) 0.91520(18) 0.0244(9) Uani 1 1 d . .
H232 H 0.6911 0.4971 0.9333 0.029 Uiso 1 1 calc R .
C112 C 0.0834(3) 0.6343(3) 0.63947(17) 0.0260(9) Uani 1 1 d . .
H112 H 0.0381 0.6602 0.6485 0.031 Uiso 1 1 calc R .
C224 C 0.5414(3) 0.8960(2) 0.87970(18) 0.0276(9) Uani 1 1 d . .
H224 H 0.5457 0.9361 0.8579 0.033 Uiso 1 1 calc R .
C215 C 0.3513(3) 0.6951(3) 0.91687(16) 0.0226(8) Uani 1 1 d . .
H215 H 0.3579 0.7441 0.9135 0.027 Uiso 1 1 calc R .
C235 C 0.6554(3) 0.6729(2) 0.86188(16) 0.0173(8) Uani 1 1 d . .
H235 H 0.6471 0.7175 0.8445 0.021 Uiso 1 1 calc R .
C115 C 0.2182(3) 0.5600(3) 0.6097(2) 0.0327(10) Uani 1 1 d . .
H115 H 0.2624 0.5347 0.5987 0.039 Uiso 1 1 calc R .
C234 C 0.7381(3) 0.6416(2) 0.87400(16) 0.0226(9) Uani 1 1 d . .
H234 H 0.7848 0.6651 0.8645 0.027 Uiso 1 1 calc R .
O8S O -0.2786(3) 0.6816(2) 0.5161(2) 0.0606(12) Uani 1 1 d . .
C233 C 0.7510(3) 0.5757(2) 0.90018(17) 0.0238(9) Uani 1 1 d . .
H233 H 0.8061 0.5545 0.9077 0.029 Uiso 1 1 calc R .
C18 C 0.7858(3) 0.8138(2) 0.69389(17) 0.0197(8) Uani 1 1 d . .
H18 H 0.8139 0.7717 0.6883 0.024 Uiso 1 1 calc R .
C15 C 0.1670(3) 0.8063(2) 0.81334(18) 0.0237(9) Uani 1 1 d . .
C132 C 0.2452(3) 0.8122(2) 0.52914(17) 0.0211(8) Uani 1 1 d . .
H132 H 0.2101 0.8098 0.4924 0.025 Uiso 1 1 calc R .
C121 C 0.4267(3) 0.5528(2) 0.61692(16) 0.0229(9) Uani 1 1 d . .
H121 H 0.3972 0.5240 0.6375 0.027 Uiso 1 1 calc R .
C211 C 0.3903(3) 0.5748(2) 0.89946(16) 0.0209(8) Uani 1 1 d . .
H211 H 0.4229 0.5428 0.8835 0.025 Uiso 1 1 calc R .
C21 C 0.7376(3) 0.9373(2) 0.70458(16) 0.0207(8) Uani 1 1 d . .
H21 H 0.7306 0.9863 0.7072 0.025 Uiso 1 1 calc R .
C134 C 0.3299(3) 0.8805(2) 0.60632(17) 0.0260(9) Uani 1 1 d . .
H134 H 0.3515 0.9242 0.6216 0.031 Uiso 1 1 calc R .
C133 C 0.2796(3) 0.8772(2) 0.55145(17) 0.0236(9) Uani 1 1 d . .
H133 H 0.2687 0.9184 0.5294 0.028 Uiso 1 1 calc R .
C122 C 0.4840(3) 0.5224(2) 0.58818(18) 0.0322(10) Uani 1 1 d . .
H122 H 0.4912 0.4732 0.5887 0.039 Uiso 1 1 calc R .
C124 C 0.5188(3) 0.6379(3) 0.55759(18) 0.0291(10) Uani 1 1 d . .
H124 H 0.5506 0.6666 0.5384 0.035 Uiso 1 1 calc R .
C212 C 0.3289(3) 0.5495(3) 0.92656(17) 0.0283(10) Uani 1 1 d . .
H212 H 0.3220 0.5005 0.9299 0.034 Uiso 1 1 calc R .
C214 C 0.2878(3) 0.6689(3) 0.94339(19) 0.0303(11) Uani 1 1 d . .
H214 H 0.2526 0.7006 0.9574 0.036 Uiso 1 1 calc R .
C6S C 1.0677(3) 0.5497(3) 0.82428(19) 0.0335(10) Uani 1 1 d . .
H6SA H 1.0486 0.5181 0.8507 0.040 Uiso 1 1 calc R .
H6SB H 1.1268 0.5653 0.8419 0.040 Uiso 1 1 calc R .
O10S O 0.7920(4) 0.9416(2) 0.9199(2) 0.0719(14) Uani 1 1 d . .
C213 C 0.2770(3) 0.5960(3) 0.94901(17) 0.0318(10) Uani 1 1 d . .
H213 H 0.2357 0.5786 0.9675 0.038 Uiso 1 1 calc R .
C222 C 0.5579(3) 0.8407(2) 0.97079(19) 0.0286(10) Uani 1 1 d . .
H222 H 0.5726 0.8438 1.0102 0.034 Uiso 1 1 calc R .
C5S C 1.0684(3) 0.5093(3) 0.77050(19) 0.0368(11) Uani 1 1 d . .
H5SA H 1.0883 0.5404 0.7441 0.044 Uiso 1 1 calc R .
H5SB H 1.1087 0.4693 0.7792 0.044 Uiso 1 1 calc R .
C113 C 0.0668(3) 0.5686(3) 0.61334(19) 0.0329(11) Uani 1 1 d . .
H113 H 0.0107 0.5493 0.6058 0.039 Uiso 1 1 calc R .
C9S C 0.4629(4) 0.3268(3) 0.8321(2) 0.0426(14) Uani 1 1 d . .
H9SA H 0.4388 0.2912 0.8037 0.051 Uiso 1 1 calc R .
H9SB H 0.4901 0.3637 0.8140 0.051 Uiso 1 1 calc R .
C10S C 0.3905(3) 0.3589(3) 0.8547(2) 0.0355(11) Uani 1 1 d . .
H10A H 0.3482 0.3813 0.8239 0.043 Uiso 1 1 calc R .
H10B H 0.3607 0.3215 0.8705 0.043 Uiso 1 1 calc R .
C223 C 0.5618(3) 0.9007(2) 0.93826(19) 0.0321(10) Uani 1 1 d . .
H223 H 0.5782 0.9444 0.9559 0.039 Uiso 1 1 calc R .
C114 C 0.1334(4) 0.5323(3) 0.5988(2) 0.0436(13) Uani 1 1 d . .
H114 H 0.1220 0.4881 0.5812 0.052 Uiso 1 1 calc R .
C123 C 0.5304(3) 0.5645(3) 0.55879(19) 0.0348(11) Uani 1 1 d . .
H123 H 0.5692 0.5437 0.5399 0.042 Uiso 1 1 calc R .
C7S C 0.9256(3) 0.5872(3) 0.7860(2) 0.0434(12) Uani 1 1 d . .
H7SA H 0.8884 0.6286 0.7751 0.052 Uiso 1 1 calc R .
H7SB H 0.9010 0.5586 0.8118 0.052 Uiso 1 1 calc R .
C8S C 0.9280(3) 0.5429(3) 0.7327(2) 0.0454(14) Uani 1 1 d . .
H8SA H 0.8691 0.5269 0.7150 0.054 Uiso 1 1 calc R .
H8SB H 0.9478 0.5731 0.7057 0.054 Uiso 1 1 calc R .
C3S C 0.6375(3) 0.8788(3) 0.55363(19) 0.0330(10) Uani 1 1 d . .
H3SA H 0.6771 0.8967 0.5878 0.040 Uiso 1 1 calc R .
H3SB H 0.6703 0.8474 0.5345 0.040 Uiso 1 1 calc R .
O7S O -0.1529(4) 0.5895(3) 0.5763(2) 0.0816(16) Uani 1 1 d . .
C4S C 0.5647(4) 0.8381(3) 0.5691(2) 0.0457(14) Uani 1 1 d . .
H4SA H 0.5889 0.7983 0.5934 0.055 Uiso 1 1 calc R .
H4SB H 0.5341 0.8689 0.5902 0.055 Uiso 1 1 calc R .
C2S C 0.5418(3) 0.9126(3) 0.4685(2) 0.0386(11) Uani 1 1 d . .
H2SA H 0.5718 0.8834 0.4460 0.046 Uiso 1 1 calc R .
H2SB H 0.5163 0.9530 0.4455 0.046 Uiso 1 1 calc R .
C19S C 0.7839(5) 0.9282(3) 0.8634(2) 0.0576(16) Uani 1 1 d . .
H19A H 0.8100 0.9679 0.8477 0.069 Uiso 1 1 calc R .
H19B H 0.7219 0.9280 0.8451 0.069 Uiso 1 1 calc R .
C1S C 0.4707(4) 0.8699(4) 0.4836(2) 0.0527(15) Uani 1 1 d . .
H1SA H 0.4364 0.9005 0.5023 0.063 Uiso 1 1 calc R .
H1SB H 0.4322 0.8516 0.4492 0.063 Uiso 1 1 calc R .
C11S C 0.4854(5) 0.3766(4) 0.9412(2) 0.067(2) Uani 1 1 d . .
H11D H 0.4565 0.3400 0.9584 0.080 Uiso 1 1 calc R .
H11E H 0.5095 0.4116 0.9702 0.080 Uiso 1 1 calc R .
C12S C 0.5585(4) 0.3435(4) 0.9198(2) 0.0633(19) Uani 1 1 d . .
H12A H 0.5912 0.3808 0.9061 0.076 Uiso 1 1 calc R .
H12B H 0.5983 0.3191 0.9508 0.076 Uiso 1 1 calc R .
C18S C 0.8020(4) 0.8838(4) 0.9551(2) 0.0617(19) Uani 1 1 d . .
H18A H 0.7447 0.8713 0.9606 0.074 Uiso 1 1 calc R .
H18B H 0.8377 0.8983 0.9917 0.074 Uiso 1 1 calc R .
C13S C -0.1921(7) 0.5727(4) 0.5151(3) 0.087(3) Uani 1 1 d . .
H13A H -0.1477 0.5514 0.4984 0.104 Uiso 1 1 calc R .
H13B H -0.2391 0.5383 0.5124 0.104 Uiso 1 1 calc R .
C14S C -0.2248(7) 0.6340(6) 0.4851(4) 0.107(3) Uani 1 1 d . U
H14A H -0.2615 0.6202 0.4485 0.128 Uiso 1 1 calc R .
H14B H -0.1762 0.6616 0.4780 0.128 Uiso 1 1 calc R .
C16S C -0.2128(8) 0.6265(5) 0.5996(4) 0.106(3) Uani 1 1 d D U
H16A H -0.2626 0.5958 0.5994 0.127 Uiso 1 1 calc R .
H16B H -0.1856 0.6381 0.6388 0.127 Uiso 1 1 calc R .
C15S C -0.2423(8) 0.6886(6) 0.5709(4) 0.106(3) Uani 1 1 d D U
H15A H -0.2849 0.7104 0.5888 0.127 Uiso 1 1 calc R .
H15B H -0.1932 0.7212 0.5752 0.127 Uiso 1 1 calc R .
H H 0.430(2) 0.751(2) 0.7523(14) 0.000 Uiso 1 1 d . .
C17S C 0.8399(7) 0.8206(3) 0.9383(3) 0.078(2) Uani 1 1 d . U
H17A H 0.9024 0.8222 0.9552 0.094 Uiso 1 1 calc R .
H17B H 0.8165 0.7803 0.9549 0.094 Uiso 1 1 calc R .
C20S C 0.8205(7) 0.8650(5) 0.8477(3) 0.086(3) Uani 1 1 d . U
H20A H 0.7848 0.8503 0.8111 0.103 Uiso 1 1 calc R .
H20B H 0.8781 0.8766 0.8422 0.103 Uiso 1 1 calc R .
C11 C 0.0491(6) 0.7840(4) 0.8817(4) 0.089(3) Uani 1 1 d . U
H11A H 0.0172 0.7468 0.8583 0.134 Uiso 1 1 calc GR .
H11B H 0.0123 0.8055 0.9035 0.134 Uiso 1 1 calc GR .
H11C H 0.1001 0.7641 0.9068 0.134 Uiso 1 1 calc GR .

loop_
_atom_site_aniso_label
_atom_site_aniso_U_11
_atom_site_aniso_U_22
_atom_site_aniso_U_33
_atom_site_aniso_U_23
_atom_site_aniso_U_13
_atom_site_aniso_U_12
Os1 0.01195(11) 0.00920(11) 0.00906(11) 0.00093(5) 0.00383(7) -0.00070(5)
P2 0.0140(5) 0.0124(4) 0.0096(4) 0.0015(3) 0.0038(4) -0.0010(3)
P1 0.0153(5) 0.0113(4) 0.0096(4) -0.0003(3) 0.0039(4) -0.0014(3)
S2 0.0213(5) 0.0206(5) 0.0323(5) -0.0010(4) 0.0140(4) -0.0057(4)
S1 0.0382(6) 0.0318(6) 0.0564(7) 0.0139(5) 0.0357(6) 0.0159(5)
O3 0.0173(13) 0.0121(12) 0.0262(14) 0.0008(11) 0.0121(11) 0.0012(11)
O1 0.0164(13) 0.0190(14) 0.0188(13) 0.0016(10) 0.0068(10) -0.0030(11)
O2 0.0231(14) 0.0135(13) 0.0355(16) 0.0016(11) 0.0150(12) 0.0062(11)
O4S 0.0256(16) 0.0322(17) 0.057(2) -0.0005(16) 0.0054(15) -0.0066(14)
C1 0.0146(17) 0.0138(17) 0.0094(16) 0.0022(13) 0.0040(13) -0.0076(14)
C4 0.0198(18) 0.0145(17) 0.0092(16) 0.0017(13) 0.0025(13) -0.0007(15)
O3S 0.0331(18) 0.059(2) 0.043(2) -0.0153(17) 0.0160(15) -0.0130(17)
C8 0.0219(19) 0.0154(18) 0.0150(17) 0.0004(14) 0.0078(14) 0.0015(16)
C2 0.0212(19) 0.0151(18) 0.0181(18) 0.0031(14) 0.0055(15) -0.0057(15)
C3 0.028(2) 0.0112(18) 0.0153(18) 0.0017(13) 0.0026(16) -0.0024(14)
O9S 0.048(2) 0.045(2) 0.043(2) 0.0101(17) 0.0213(17) -0.0036(17)
C7 0.0088(17) 0.0154(17) 0.0089(16) -0.0010(13) 0.0045(13) -0.0023(14)
O2S 0.0412(18) 0.0304(17) 0.0332(17) 0.0054(13) 0.0121(14) -0.0070(14)
C10 0.0203(19) 0.0124(17) 0.0114(16) -0.0009(13) 0.0066(14) 0.0019(15)
C12 0.0115(16) 0.0146(17) 0.0092(15) 0.0008(13) 0.0041(13) 0.0059(14)
C130 0.0128(17) 0.0159(18) 0.0142(17) 0.0023(14) 0.0076(13) 0.0027(14)
C14 0.027(2) 0.0159(18) 0.0221(19) 0.0051(16) 0.0095(16) 0.0071(16)
C9 0.0170(17) 0.0101(17) 0.0125(17) 0.0020(13) 0.0054(13) 0.0032(14)
C5 0.0217(19) 0.0121(17) 0.0156(17) 0.0017(14) 0.0037(14) 0.0036(15)
C6 0.0176(18) 0.0140(18) 0.0122(16) 0.0020(14) 0.0036(13) 0.0022(15)
C230 0.0195(19) 0.0154(18) 0.0095(16) -0.0020(13) 0.0026(14) 0.0026(14)
C13 0.020(2) 0.0150(18) 0.0151(18) 0.0029(14) 0.0057(15) 0.0020(15)
C110 0.023(2) 0.0166(18) 0.0129(17) 0.0023(14) 0.0042(14) -0.0035(15)
C220 0.0145(18) 0.0146(18) 0.0172(18) -0.0016(14) 0.0047(14) 0.0034(14)
C131 0.0200(19) 0.0209(19) 0.0151(17) -0.0010(15) 0.0061(14) -0.0009(16)
C16 0.0170(19) 0.024(2) 0.0211(19) 0.0067(16) 0.0092(15) -0.0011(16)
C17 0.0179(18) 0.0143(18) 0.0157(17) 0.0037(14) 0.0030(14) 0.0031(15)
C19 0.0186(19) 0.0149(18) 0.0139(18) 0.0016(13) 0.0054(15) -0.0002(14)
C225 0.020(2) 0.0175(19) 0.0156(19) -0.0006(14) 0.0041(15) 0.0010(14)
O6S 0.073(3) 0.037(2) 0.063(3) -0.0111(18) 0.027(2) -0.017(2)
O1S 0.049(2) 0.056(2) 0.048(2) 0.0289(19) -0.0182(18) -0.0259(19)
C210 0.0169(18) 0.026(2) 0.0071(16) 0.0021(15) 0.0000(14) -0.0022(16)
C120 0.0201(19) 0.0183(19) 0.0100(17) -0.0043(14) 0.0014(14) 0.0022(15)
C135 0.026(2) 0.019(2) 0.0123(19) 0.0006(14) 0.0043(16) 0.0018(15)
C111 0.019(2) 0.0226(19) 0.021(2) 0.0012(16) 0.0017(16) -0.0049(17)
O5S 0.043(2) 0.058(3) 0.057(2) 0.005(2) -0.0078(19) 0.008(2)
C125 0.022(2) 0.020(2) 0.019(2) -0.0008(15) 0.0064(16) 0.0041(15)
C221 0.031(2) 0.019(2) 0.0151(18) -0.0006(15) 0.0012(16) 0.0030(17)
C231 0.024(2) 0.0145(19) 0.024(2) 0.0003(15) 0.0023(16) -0.0027(16)
C20 0.0184(18) 0.0171(18) 0.0176(18) -0.0010(14) 0.0068(14) 0.0001(15)
C232 0.028(2) 0.0126(18) 0.027(2) -0.0021(16) -0.0035(17) 0.0047(16)
C112 0.019(2) 0.038(2) 0.021(2) 0.0064(18) 0.0043(16) -0.0038(18)
C224 0.038(2) 0.015(2) 0.027(2) 0.0001(16) 0.0037(18) -0.0007(17)
C215 0.023(2) 0.032(2) 0.0141(18) 0.0034(17) 0.0067(16) 0.0000(18)
C235 0.017(2) 0.021(2) 0.0122(18) 0.0028(13) -0.0013(15) 0.0013(14)
C115 0.034(2) 0.030(2) 0.037(2) -0.014(2) 0.014(2) -0.011(2)
C234 0.0180(19) 0.033(2) 0.0178(19) -0.0026(17) 0.0055(15) 0.0002(17)
O8S 0.049(3) 0.061(3) 0.071(3) 0.019(2) 0.013(2) 0.025(2)
C233 0.022(2) 0.024(2) 0.021(2) -0.0080(16) -0.0017(16) 0.0094(17)
C18 0.021(2) 0.0158(18) 0.025(2) -0.0017(15) 0.0107(16) -0.0020(15)
C15 0.023(2) 0.029(2) 0.023(2) 0.0088(18) 0.0115(17) 0.0098(18)
C132 0.021(2) 0.030(2) 0.0118(18) 0.0032(16) 0.0037(15) 0.0074(17)
C121 0.036(2) 0.0163(19) 0.0148(18) -0.0010(15) 0.0035(16) 0.0050(17)
C211 0.023(2) 0.025(2) 0.0153(18) 0.0027(15) 0.0045(15) -0.0050(16)
C21 0.024(2) 0.0184(19) 0.0215(19) -0.0015(15) 0.0091(16) -0.0022(16)
C134 0.042(3) 0.016(2) 0.021(2) 0.0015(16) 0.0101(18) 0.0027(18)
C133 0.033(2) 0.022(2) 0.0196(19) 0.0065(16) 0.0144(17) 0.0133(18)
C122 0.047(3) 0.023(2) 0.026(2) -0.0031(18) 0.007(2) 0.016(2)
C124 0.031(2) 0.032(2) 0.027(2) -0.0017(18) 0.0136(18) 0.0062(19)
C212 0.029(2) 0.036(2) 0.020(2) 0.0037(18) 0.0060(17) -0.0117(19)
C214 0.023(2) 0.050(3) 0.019(2) 0.0037(18) 0.0071(18) 0.0030(19)
C6S 0.039(3) 0.032(2) 0.028(2) 0.0015(19) 0.0067(19) -0.002(2)
O10S 0.121(4) 0.035(2) 0.078(3) 0.004(2) 0.060(3) -0.004(2)
C213 0.025(2) 0.054(3) 0.018(2) 0.006(2) 0.0081(17) -0.012(2)
C222 0.036(3) 0.026(2) 0.020(2) -0.0050(18) 0.0005(18) 0.002(2)
C5S 0.032(2) 0.053(3) 0.028(2) -0.004(2) 0.0125(19) -0.015(2)
C113 0.026(2) 0.044(3) 0.028(2) -0.002(2) 0.0056(18) -0.022(2)
C9S 0.036(3) 0.057(4) 0.031(3) -0.001(2) 0.000(2) -0.006(2)
C10S 0.034(3) 0.037(3) 0.034(2) 0.010(2) 0.006(2) -0.006(2)
C223 0.048(3) 0.018(2) 0.027(2) -0.0055(17) 0.003(2) -0.0008(19)
C114 0.046(3) 0.035(3) 0.052(3) -0.020(2) 0.015(2) -0.026(2)
C123 0.039(3) 0.041(3) 0.029(2) -0.008(2) 0.016(2) 0.017(2)
C7S 0.022(2) 0.059(3) 0.049(3) 0.004(3) 0.008(2) -0.005(2)
C8S 0.033(3) 0.071(4) 0.029(2) 0.004(2) 0.001(2) -0.019(3)
C3S 0.032(2) 0.042(3) 0.024(2) 0.001(2) 0.0060(18) -0.005(2)
O7S 0.085(4) 0.086(4) 0.085(4) 0.016(3) 0.044(3) 0.038(3)
C4S 0.039(3) 0.060(3) 0.033(3) 0.021(2) 0.000(2) -0.014(3)
C2S 0.046(3) 0.041(3) 0.028(2) 0.010(2) 0.009(2) 0.000(2)
C19S 0.073(4) 0.050(3) 0.041(3) 0.024(3) -0.005(3) -0.003(3)
C1S 0.038(3) 0.069(4) 0.044(3) 0.026(3) -0.007(2) -0.008(3)
C11S 0.084(5) 0.094(5) 0.026(3) -0.010(3) 0.019(3) -0.051(4)
C12S 0.051(4) 0.099(5) 0.030(3) 0.014(3) -0.012(3) -0.027(4)
C18S 0.058(4) 0.099(5) 0.034(3) 0.024(3) 0.021(3) 0.042(4)
C13S 0.138(8) 0.064(5) 0.075(5) 0.031(4) 0.058(5) 0.055(5)
C14S 0.110(6) 0.106(6) 0.109(6) 0.031(5) 0.033(5) 0.036(5)
C16S 0.131(7) 0.095(6) 0.102(6) -0.003(5) 0.050(5) 0.040(5)
C15S 0.106(6) 0.115(6) 0.092(6) 0.000(5) 0.012(5) 0.036(5)
C17S 0.148(7) 0.045(4) 0.034(3) 0.014(2) 0.007(4) 0.005(4)
C20S 0.135(6) 0.090(5) 0.032(3) 0.019(3) 0.016(4) 0.037(5)
C11 0.102(6) 0.062(4) 0.138(7) 0.030(5) 0.098(6) 0.027(4)

loop_
_atom_type_symbol
_atom_type_description
_atom_type_scat_dispersion_real
_atom_type_scat_dispersion_imag
_atom_type_scat_source
C C 0.0181 0.0091 'International Tables Vol C Tables 4.2.6.8 and 6.1.1.4'
H H 0.0000 0.0000 'International Tables Vol C Tables 4.2.6.8 and 6.1.1.4'
O O 0.0492 0.0322 'International Tables Vol C Tables 4.2.6.8 and 6.1.1.4'
Os Os -4.9801 6.2216 'International Tables Vol C Tables 4.2.6.8 and 6.1.1.4'
P P 0.2955 0.4335 'International Tables Vol C Tables 4.2.6.8 and 6.1.1.4'
S S 0.3331 0.5567 'International Tables Vol C Tables 4.2.6.8 and 6.1.1.4'

loop_
_geom_angle_atom_site_label_1
_geom_angle_atom_site_label_2
_geom_angle_atom_site_label_3
_geom_angle
P2 Os1 H 86.0(13)
P1 Os1 P2 177.87(3)
P1 Os1 H 92.7(13)
C1 Os1 P2 92.40(9)
C1 Os1 P1 89.65(9)
C1 Os1 C4 73.36(14)
C1 Os1 C7 147.81(14)
C1 Os1 C12 73.43(15)
C1 Os1 H 142.9(14)
C4 Os1 P2 90.25(9)
C4 Os1 P1 89.79(9)
C4 Os1 C12 146.37(14)
C4 Os1 H 143.6(14)
C7 Os1 P2 89.97(9)
C7 Os1 P1 87.98(9)
C7 Os1 C4 74.54(14)
C7 Os1 C12 138.75(14)
C7 Os1 H 69.3(14)
C12 Os1 P2 85.99(9)
C12 Os1 P1 95.15(9)
C12 Os1 H 69.5(14)
C230 P2 Os1 116.22(11)
C220 P2 Os1 119.61(12)
C220 P2 C230 98.66(17)
C210 P2 Os1 110.01(12)
C210 P2 C230 108.65(17)
C210 P2 C220 102.24(18)
C130 P1 Os1 118.73(12)
C110 P1 Os1 115.15(12)
C110 P1 C130 99.32(17)
C120 P1 Os1 113.75(12)
C120 P1 C130 101.19(17)
C120 P1 C110 106.72(18)
C18 S2 C21 91.92(19)
C15 S1 C11 102.2(3)
C10 O3 C8 121.5(3)
C1 O1 C17 112.3(3)
C6S O4S C7S 109.3(4)
O1 C1 Os1 122.9(3)
O1 C1 C2 115.4(3)
C2 C1 Os1 121.7(3)
C3 C4 Os1 117.3(3)
C5 C4 Os1 119.1(3)
C5 C4 C3 123.5(4)
C8S O3S C5S 107.7(4)
O3 C8 C6 116.8(3)
O2 C8 O3 115.8(3)
O2 C8 C6 127.4(4)
C1 C2 H2 123.6
C3 C2 C1 112.8(3)
C3 C2 H2 123.6
C4 C3 H3 122.7
C2 C3 C4 114.7(4)
C2 C3 H3 122.7
C17S O9S C20S 116.8(5)
C9 C7 Os1 128.2(3)
C6 C7 Os1 116.7(3)
C6 C7 C9 115.1(3)
C2S O2S C3S 110.3(4)
O3 C10 C19 111.8(3)
C9 C10 O3 121.4(3)
C9 C10 C19 126.8(3)
C13 C12 Os1 131.4(3)
C17 C12 Os1 114.6(3)
C17 C12 C13 113.7(3)
C131 C130 P1 119.0(3)
C135 C130 P1 121.7(3)
C135 C130 C131 119.2(3)
C13 C14 H14 119.9
C15 C14 H14 119.9
C15 C14 C13 120.3(4)
C7 C9 H9 118.8
C10 C9 C7 122.4(3)
C10 C9 H9 118.8
C4 C5 H5 123.4
C4 C5 C6 113.3(3)
C6 C5 H5 123.4
C7 C6 C8 122.9(3)
C7 C6 C5 116.3(3)
C5 C6 C8 120.8(3)
C231 C230 P2 125.7(3)
C231 C230 C235 118.6(4)
C235 C230 P2 115.7(3)
C12 C13 H13 118.6
C14 C13 C12 122.7(4)
C14 C13 H13 118.6
C111 C110 P1 115.6(3)
C115 C110 P1 126.8(3)
C115 C110 C111 117.6(4)
C225 C220 P2 122.6(3)
C225 C220 C221 118.2(4)
C221 C220 P2 119.2(3)
C130 C131 H131 119.5
C132 C131 C130 120.9(4)
C132 C131 H131 119.5
C17 C16 H16 121.1
C17 C16 C15 117.8(4)
C15 C16 H16 121.1
O1 C17 C12 116.7(3)
C16 C17 O1 117.3(3)
C16 C17 C12 126.0(4)
C20 C19 C10 124.1(3)
C18 C19 C10 123.8(3)
C18 C19 C20 112.0(3)
C220 C225 H225 119.5
C220 C225 C224 121.0(4)
C224 C225 H225 119.5
C11S O6S C10S 108.9(5)
C1S O1S C4S 109.7(4)
C215 C210 P2 120.3(3)
C215 C210 C211 117.9(4)
C211 C210 P2 121.0(3)
C125 C120 P1 119.8(3)
C125 C120 C121 118.3(4)
C121 C120 P1 121.7(3)
C130 C135 H135 120.1
C130 C135 C134 119.7(4)
C134 C135 H135 120.1
C110 C111 H111 119.2
C112 C111 C110 121.7(4)
C112 C111 H111 119.2
C12S O5S C9S 111.1(5)
C120 C125 H125 119.5
C124 C125 C120 121.1(4)
C124 C125 H125 119.5
C220 C221 H221 119.4
C222 C221 C220 121.2(4)
C222 C221 H221 119.4
C230 C231 H231 119.8
C232 C231 C230 120.5(4)
C232 C231 H231 119.8
C19 C20 H20 123.6
C21 C20 C19 112.8(4)
C21 C20 H20 123.6
C231 C232 H232 119.8
C233 C232 C231 120.3(4)
C233 C232 H232 119.8
C111 C112 H112 120.1
C111 C112 C113 119.8(4)
C113 C112 H112 120.1
C225 C224 H224 120.2
C223 C224 C225 119.6(4)
C223 C224 H224 120.2
C210 C215 H215 119.6
C210 C215 C214 120.7(4)
C214 C215 H215 119.6
C230 C235 H235 119.8
C234 C235 C230 120.5(4)
C234 C235 H235 119.8
C110 C115 H115 120.0
C110 C115 C114 120.1(5)
C114 C115 H115 120.0
C235 C234 H234 119.9
C233 C234 C235 120.1(4)
C233 C234 H234 119.9
C15S O8S C14S 113.1(7)
C232 C233 C234 120.0(4)
C232 C233 H233 120.0
C234 C233 H233 120.0
S2 C18 H18 124.3
C19 C18 S2 111.5(3)
C19 C18 H18 124.3
C14 C15 S1 117.9(3)
C14 C15 C16 119.4(4)
C16 C15 S1 122.6(3)
C131 C132 H132 120.1
C131 C132 C133 119.7(4)
C133 C132 H132 120.1
C120 C121 H121 119.8
C122 C121 C120 120.4(4)
C122 C121 H121 119.8
C210 C211 H211 119.6
C212 C211 C210 120.9(4)
C212 C211 H211 119.6
S2 C21 H21 124.1
C20 C21 S2 111.7(3)
C20 C21 H21 124.1
C135 C134 H134 119.6
C133 C134 C135 120.7(4)
C133 C134 H134 119.6
C132 C133 H133 120.1
C134 C133 C132 119.7(4)
C134 C133 H133 120.1
C121 C122 H122 119.7
C123 C122 C121 120.7(4)
C123 C122 H122 119.7
C125 C124 H124 120.0
C123 C124 C125 120.0(4)
C123 C124 H124 120.0
C211 C212 H212 119.5
C211 C212 C213 120.9(4)
C213 C212 H212 119.5
C215 C214 H214 119.7
C213 C214 C215 120.6(4)
C213 C214 H214 119.7
O4S C6S H6SA 109.2
O4S C6S H6SB 109.2
O4S C6S C5S 112.1(4)
H6SA C6S H6SB 107.9
C5S C6S H6SA 109.2
C5S C6S H6SB 109.2
C18S O10S C19S 116.6(5)
C212 C213 H213 120.6
C214 C213 C212 118.8(4)
C214 C213 H213 120.6
C221 C222 H222 120.1
C221 C222 C223 119.8(4)
C223 C222 H222 120.1
O3S C5S C6S 109.9(4)
O3S C5S H5SA 109.7
O3S C5S H5SB 109.7
C6S C5S H5SA 109.7
C6S C5S H5SB 109.7
H5SA C5S H5SB 108.2
C112 C113 H113 120.3
C114 C113 C112 119.4(4)
C114 C113 H113 120.3
O5S C9S H9SA 109.4
O5S C9S H9SB 109.4
O5S C9S C10S 111.1(5)
H9SA C9S H9SB 108.0
C10S C9S H9SA 109.4
C10S C9S H9SB 109.4
O6S C10S C9S 110.8(4)
O6S C10S H10A 109.5
O6S C10S H10B 109.5
C9S C10S H10A 109.5
C9S C10S H10B 109.5
H10A C10S H10B 108.1
C224 C223 C222 120.2(4)
C224 C223 H223 119.9
C222 C223 H223 119.9
C115 C114 H114 119.3
C113 C114 C115 121.5(5)
C113 C114 H114 119.3
C122 C123 C124 119.6(4)
C122 C123 H123 120.2
C124 C123 H123 120.2
O4S C7S H7SA 109.6
O4S C7S H7SB 109.6
O4S C7S C8S 110.3(4)
H7SA C7S H7SB 108.1
C8S C7S H7SA 109.6
C8S C7S H7SB 109.6
O3S C8S C7S 112.3(4)
O3S C8S H8SA 109.1
O3S C8S H8SB 109.1
C7S C8S H8SA 109.1
C7S C8S H8SB 109.1
H8SA C8S H8SB 107.9
O2S C3S H3SA 109.6
O2S C3S H3SB 109.6
O2S C3S C4S 110.3(4)
H3SA C3S H3SB 108.1
C4S C3S H3SA 109.6
C4S C3S H3SB 109.6
C16S O7S C13S 110.4(7)
O1S C4S C3S 111.0(4)
O1S C4S H4SA 109.4
O1S C4S H4SB 109.4
C3S C4S H4SA 109.4
C3S C4S H4SB 109.4
H4SA C4S H4SB 108.0
O2S C2S H2SA 109.2
O2S C2S H2SB 109.2
O2S C2S C1S 112.0(4)
H2SA C2S H2SB 107.9
C1S C2S H2SA 109.2
C1S C2S H2SB 109.2
O10S C19S H19A 107.7
O10S C19S H19B 107.7
O10S C19S C20S 118.6(5)
H19A C19S H19B 107.1
C20S C19S H19A 107.7
C20S C19S H19B 107.7
O1S C1S C2S 111.7(4)
O1S C1S H1SA 109.3
O1S C1S H1SB 109.3
C2S C1S H1SA 109.3
C2S C1S H1SB 109.3
H1SA C1S H1SB 107.9
O6S C11S H11D 109.4
O6S C11S H11E 109.4
O6S C11S C12S 111.4(5)
H11D C11S H11E 108.0
C12S C11S H11D 109.4
C12S C11S H11E 109.4
O5S C12S C11S 111.5(5)
O5S C12S H12A 109.3
O5S C12S H12B 109.3
C11S C12S H12A 109.3
C11S C12S H12B 109.3
H12A C12S H12B 108.0
O10S C18S H18A 107.7
O10S C18S H18B 107.7
O10S C18S C17S 118.3(5)
H18A C18S H18B 107.1
C17S C18S H18A 107.7
C17S C18S H18B 107.7
O7S C13S H13A 109.5
O7S C13S H13B 109.5
H13A C13S H13B 108.0
C14S C13S O7S 110.9(8)
C14S C13S H13A 109.5
C14S C13S H13B 109.5
O8S C14S H14A 108.8
O8S C14S H14B 108.8
C13S C14S O8S 113.6(8)
C13S C14S H14A 108.8
C13S C14S H14B 108.8
H14A C14S H14B 107.7
O7S C16S H16A 108.9
O7S C16S H16B 108.9
H16A C16S H16B 107.7
C15S C16S O7S 113.2(9)
C15S C16S H16A 108.9
C15S C16S H16B 108.9
O8S C15S C16S 115.9(10)
O8S C15S H15A 108.3
O8S C15S H15B 108.3
C16S C15S H15A 108.3
C16S C15S H15B 108.3
H15A C15S H15B 107.4
O9S C17S C18S 118.8(6)
O9S C17S H17A 107.6
O9S C17S H17B 107.6
C18S C17S H17A 107.6
C18S C17S H17B 107.6
H17A C17S H17B 107.0
O9S C20S C19S 119.0(6)
O9S C20S H20A 107.6
O9S C20S H20B 107.6
C19S C20S H20A 107.6
C19S C20S H20B 107.6
H20A C20S H20B 107.0
S1 C11 H11A 109.5
S1 C11 H11B 109.5
S1 C11 H11C 109.5
H11A C11 H11B 109.5
H11A C11 H11C 109.5
H11B C11 H11C 109.5

loop_
_geom_bond_atom_site_label_1
_geom_bond_atom_site_label_2
_geom_bond_distance
Os1 P2 2.3731(9)
Os1 P1 2.3660(9)
Os1 C1 2.059(3)
Os1 C4 2.131(4)
Os1 C7 2.121(3)
Os1 C12 2.161(3)
Os1 H 1.46(4)
P2 C230 1.844(4)
P2 C220 1.834(4)
P2 C210 1.828(4)
P1 C130 1.841(4)
P1 C110 1.834(4)
P1 C120 1.829(4)
S2 C18 1.714(4)
S2 C21 1.718(4)
S1 C15 1.781(4)
S1 C11 1.809(7)
O3 C8 1.386(5)
O3 C10 1.373(4)
O1 C1 1.343(5)
O1 C17 1.388(5)
O2 C8 1.214(5)
O4S C6S 1.412(6)
O4S C7S 1.426(6)
C1 C2 1.410(5)
C4 C3 1.427(5)
C4 C5 1.375(6)
O3S C5S 1.416(6)
O3S C8S 1.393(7)
C8 C6 1.444(5)
C2 H2 0.9300
C2 C3 1.363(6)
C3 H3 0.9300
O9S C17S 1.333(8)
O9S C20S 1.365(8)
C7 C9 1.441(5)
C7 C6 1.402(5)
O2S C3S 1.433(6)
O2S C2S 1.411(6)
C10 C9 1.343(5)
C10 C19 1.461(5)
C12 C13 1.399(5)
C12 C17 1.395(5)
C130 C131 1.390(5)
C130 C135 1.390(5)
C14 H14 0.9300
C14 C13 1.394(6)
C14 C15 1.387(6)
C9 H9 0.9300
C5 H5 0.9300
C5 C6 1.412(5)
C230 C231 1.398(5)
C230 C235 1.399(6)
C13 H13 0.9300
C110 C111 1.401(6)
C110 C115 1.389(6)
C220 C225 1.385(5)
C220 C221 1.399(5)
C131 H131 0.9300
C131 C132 1.382(6)
C16 H16 0.9300
C16 C17 1.377(6)
C16 C15 1.392(6)
C19 C20 1.429(5)
C19 C18 1.371(6)
C225 H225 0.9300
C225 C224 1.394(6)
O6S C10S 1.408(6)
O6S C11S 1.408(9)
O1S C4S 1.419(7)
O1S C1S 1.417(7)
C210 C215 1.390(6)
C210 C211 1.411(6)
C120 C125 1.391(6)
C120 C121 1.404(6)
C135 H135 0.9300
C135 C134 1.391(6)
C111 H111 0.9300
C111 C112 1.380(6)
O5S C9S 1.407(7)
O5S C12S 1.399(8)
C125 H125 0.9300
C125 C124 1.388(6)
C221 H221 0.9300
C221 C222 1.378(6)
C231 H231 0.9300
C231 C232 1.390(6)
C20 H20 0.9300
C20 C21 1.352(6)
C232 H232 0.9300
C232 C233 1.382(7)
C112 H112 0.9300
C112 C113 1.382(7)
C224 H224 0.9300
C224 C223 1.382(6)
C215 H215 0.9300
C215 C214 1.396(6)
C235 H235 0.9300
C235 C234 1.393(6)
C115 H115 0.9300
C115 C114 1.395(7)
C234 H234 0.9300
C234 C233 1.383(6)
O8S C14S 1.541(11)
O8S C15S 1.322(11)
C233 H233 0.9300
C18 H18 0.9300
C132 H132 0.9300
C132 C133 1.389(6)
C121 H121 0.9300
C121 C122 1.384(6)
C211 H211 0.9300
C211 C212 1.373(6)
C21 H21 0.9300
C134 H134 0.9300
C134 C133 1.378(6)
C133 H133 0.9300
C122 H122 0.9300
C122 C123 1.381(7)
C124 H124 0.9300
C124 C123 1.387(7)
C212 H212 0.9300
C212 C213 1.390(7)
C214 H214 0.9300
C214 C213 1.387(7)
C6S H6SA 0.9700
C6S H6SB 0.9700
C6S C5S 1.510(7)
O10S C19S 1.368(8)
O10S C18S 1.365(8)
C213 H213 0.9300
C222 H222 0.9300
C222 C223 1.383(7)
C5S H5SA 0.9700
C5S H5SB 0.9700
C113 H113 0.9300
C113 C114 1.362(8)
C9S H9SA 0.9700
C9S H9SB 0.9700
C9S C10S 1.500(8)
C10S H10A 0.9700
C10S H10B 0.9700
C223 H223 0.9300
C114 H114 0.9300
C123 H123 0.9300
C7S H7SA 0.9700
C7S H7SB 0.9700
C7S C8S 1.541(8)
C8S H8SA 0.9700
C8S H8SB 0.9700
C3S H3SA 0.9700
C3S H3SB 0.9700
C3S C4S 1.494(7)
O7S C13S 1.498(10)
O7S C16S 1.392(10)
C4S H4SA 0.9700
C4S H4SB 0.9700
C2S H2SA 0.9700
C2S H2SB 0.9700
C2S C1S 1.487(7)
C19S H19A 0.9700
C19S H19B 0.9700
C19S C20S 1.407(10)
C1S H1SA 0.9700
C1S H1SB 0.9700
C11S H11D 0.9700
C11S H11E 0.9700
C11S C12S 1.502(11)
C12S H12A 0.9700
C12S H12B 0.9700
C18S H18A 0.9700
C18S H18B 0.9700
C18S C17S 1.427(10)
C13S H13A 0.9700
C13S H13B 0.9700
C13S C14S 1.392(11)
C14S H14A 0.9700
C14S H14B 0.9700
C16S H16A 0.9700
C16S H16B 0.9700
C16S C15S 1.377(11)
C15S H15A 0.9700
C15S H15B 0.9700
C17S H17A 0.9700
C17S H17B 0.9700
C20S H20A 0.9700
C20S H20B 0.9700
C11 H11A 0.9600
C11 H11B 0.9600
C11 H11C 0.9600
